data_4022797
loop_
_publ_author_name
'Michael Schmittel'
'Atul A. Mahajan'
'G\"otz Bucher'
'Jan W. Bats'

_publ_section_title
;
 Thermal C^2^-C^6^ Cyclization of Enyne-Allenes. Experimental Evidence
 for a Stepwise Mechanism and for an Unusual Thermal Silyl Shift
;
_journal_name_full 'Journal of Organic Chemistry'
_journal_page_first 2166
_journal_page_last 2173
_journal_paper_doi 10.1021/jo062448+
_journal_volume 72
_journal_year 2007
_chemical_formula_moiety 'C17 H14'
_chemical_formula_sum 'C17 H14'
_chemical_formula_weight 218.28
_chemical_name_systematic
; 
1-(2-ethynyl-1-phenylcyclopropyl)benzene
;
_space_group_IT_number 33
_symmetry_cell_setting orthorhombic
_symmetry_space_group_name_Hall 'P 2c -2n'
_symmetry_space_group_name_H-M 'P n a 21'
_atom_sites_solution_hydrogens geom
_atom_sites_solution_primary direct
_atom_sites_solution_secondary difmap
_audit_creation_method SHELXL-97
_cell_angle_alpha 90.00
_cell_angle_beta 90.00
_cell_angle_gamma 90.00
_cell_formula_units_Z 4
_cell_length_a 16.262(2)
_cell_length_b 10.0367(14)
_cell_length_c 7.5255(9)
_cell_measurement_reflns_used 174
_cell_measurement_temperature 158(2)
_cell_measurement_theta_max 23
_cell_measurement_theta_min 3
_cell_volume 1228.3(3)
_computing_cell_refinement 'SMART (Siemens, 1995)'
_computing_data_collection 'SMART (Siemens, 1995)'
_computing_data_reduction 'SAINT (Siemens, 1995)'
_computing_publication_material 'SHELXL-97 (Sheldrick, 1997)'
_computing_structure_refinement 'SHELXL-97 (Sheldrick, 1997)'
_computing_structure_solution 'SHELXS-97 (Sheldrick, 1997)'
_diffrn_ambient_temperature 158(2)
_diffrn_measured_fraction_theta_full 0.947
_diffrn_measured_fraction_theta_max 0.947
_diffrn_measurement_device_type SIEMENS_SMART_CCD
_diffrn_measurement_method \w
_diffrn_radiation_monochromator graphite
_diffrn_radiation_source 'normal-focus sealed tube'
_diffrn_radiation_type MoK\a
_diffrn_radiation_wavelength 0.71073
_diffrn_reflns_av_R_equivalents 0.0629
_diffrn_reflns_av_sigmaI/netI 0.0299
_diffrn_reflns_limit_h_max 23
_diffrn_reflns_limit_h_min -22
_diffrn_reflns_limit_k_max 13
_diffrn_reflns_limit_k_min -14
_diffrn_reflns_limit_l_max 10
_diffrn_reflns_limit_l_min -10
_diffrn_reflns_number 18984
_diffrn_reflns_theta_full 30.92
_diffrn_reflns_theta_max 30.92
_diffrn_reflns_theta_min 2.38
_diffrn_standards_decay_% 0.0
_diffrn_standards_interval_time 1200
_diffrn_standards_number 235
_exptl_absorpt_coefficient_mu 0.067
_exptl_absorpt_correction_type none
_exptl_crystal_colour colorless
_exptl_crystal_density_diffrn 1.180
_exptl_crystal_density_method 'not measured'
_exptl_crystal_description plate
_exptl_crystal_F_000 464
_exptl_crystal_size_max 0.60
_exptl_crystal_size_mid 0.26
_exptl_crystal_size_min 0.10
_refine_diff_density_max 0.194
_refine_diff_density_min -0.194
_refine_diff_density_rms 0.036
_refine_ls_extinction_method none
_refine_ls_goodness_of_fit_ref 1.135
_refine_ls_hydrogen_treatment mixed
_refine_ls_matrix_type full
_refine_ls_number_parameters 170
_refine_ls_number_reflns 1965
_refine_ls_number_restraints 1
_refine_ls_restrained_S_all 1.135
_refine_ls_R_factor_all 0.0576
_refine_ls_R_factor_gt 0.0423
_refine_ls_shift/su_max 0.000
_refine_ls_shift/su_mean 0.000
_refine_ls_structure_factor_coef Fsqd
_refine_ls_weighting_details 'calc w=1/[\s^2^(Fo^2^)+(0.05P)^2^+0.1P] where P=(Fo^2^+2Fc^2^)/3'
_refine_ls_weighting_scheme calc
_refine_ls_wR_factor_gt 0.0913
_refine_ls_wR_factor_ref 0.0989
_reflns_number_gt 1657
_reflns_number_total 1965
_reflns_threshold_expression I>2sigma(I)
_cod_data_source_file jo062448+si20061129_012539.cif
_cod_data_source_block compound_17
_cod_database_code 4022797

loop_
_symmetry_equiv_pos_as_xyz
'x, y, z'
'-x, -y, z+1/2'
'x+1/2, -y+1/2, z'
'-x+1/2, y+1/2, z+1/2'

loop_
_atom_site_label
_atom_site_type_symbol
_atom_site_fract_x
_atom_site_fract_y
_atom_site_fract_z
_atom_site_U_iso_or_equiv
_atom_site_adp_type
_atom_site_occupancy
_atom_site_symmetry_multiplicity
_atom_site_calc_flag
_atom_site_refinement_flags
C3 C 0.30513(10) 0.44710(18) 0.4106(2) 0.0282(4) Uani 1 1 d .
C7 C 0.36291(10) 0.61746(18) 0.0723(2) 0.0300(4) Uani 1 1 d .
H7 H 0.3388 0.6767 0.1559 0.036 Uiso 1 1 calc R
C13 C 0.15458(11) 0.55937(18) 0.1643(3) 0.0321(4) Uani 1 1 d .
H13 H 0.1808 0.6346 0.2158 0.039 Uiso 1 1 calc R
C12 C 0.19643(9) 0.43817(16) 0.1526(2) 0.0247(3) Uani 1 1 d .
C1 C 0.28456(10) 0.42771(16) 0.2131(2) 0.0235(3) Uani 1 1 d .
C15 C 0.03572(11) 0.4617(2) 0.0245(3) 0.0432(5) Uani 1 1 d .
H15 H -0.0191 0.4696 -0.0180 0.052 Uiso 1 1 calc R
C14 C 0.07471(12) 0.5702(2) 0.1007(3) 0.0416(5) Uani 1 1 d .
H14 H 0.0465 0.6529 0.1095 0.050 Uiso 1 1 calc R
C10 C 0.43537(12) 0.4463(2) -0.1712(3) 0.0446(5) Uani 1 1 d .
H10 H 0.4603 0.3876 -0.2542 0.054 Uiso 1 1 calc R
C2 C 0.31031(11) 0.31054(18) 0.3237(3) 0.0306(4) Uani 1 1 d .
C6 C 0.34517(9) 0.48179(17) 0.0799(2) 0.0243(3) Uani 1 1 d .
C8 C 0.41577(11) 0.6664(2) -0.0573(3) 0.0384(5) Uani 1 1 d .
H8 H 0.4268 0.7592 -0.0630 0.046 Uiso 1 1 calc R
C5 C 0.19065(14) 0.4910(2) 0.6502(3) 0.0381(4) Uani 1 1 d .
C4 C 0.24162(11) 0.47202(18) 0.5402(2) 0.0301(4) Uani 1 1 d .
C17 C 0.15717(11) 0.32947(18) 0.0752(3) 0.0341(4) Uani 1 1 d .
H17 H 0.1850 0.2466 0.0662 0.041 Uiso 1 1 calc R
C16 C 0.07709(12) 0.3417(2) 0.0108(3) 0.0425(5) Uani 1 1 d .
H16 H 0.0508 0.2673 -0.0426 0.051 Uiso 1 1 calc R
C9 C 0.45239(11) 0.5811(2) -0.1778(3) 0.0443(5) Uani 1 1 d .
H9 H 0.4891 0.6151 -0.2649 0.053 Uiso 1 1 calc R
C11 C 0.38173(11) 0.3963(2) -0.0429(3) 0.0340(4) Uani 1 1 d .
H11 H 0.3701 0.3036 -0.0392 0.041 Uiso 1 1 calc R
H2A H 0.3641(13) 0.278(2) 0.310(3) 0.037(5) Uiso 1 1 d .
H3 H 0.3568(13) 0.491(2) 0.437(3) 0.031(5) Uiso 1 1 d .
H5 H 0.155(2) 0.502(3) 0.735(5) 0.075(9) Uiso 1 1 d .
H2B H 0.2677(13) 0.249(2) 0.357(3) 0.040(6) Uiso 1 1 d .

loop_
_atom_site_aniso_label
_atom_site_aniso_U_11
_atom_site_aniso_U_22
_atom_site_aniso_U_33
_atom_site_aniso_U_23
_atom_site_aniso_U_13
_atom_site_aniso_U_12
C3 0.0268(8) 0.0336(10) 0.0242(8) 0.0017(7) -0.0034(7) -0.0017(6)
C7 0.0262(7) 0.0359(9) 0.0280(8) 0.0039(7) -0.0034(7) -0.0038(6)
C13 0.0293(8) 0.0377(9) 0.0293(8) 0.0010(8) 0.0015(7) 0.0028(7)
C12 0.0232(7) 0.0321(8) 0.0187(7) 0.0038(7) 0.0010(6) -0.0023(6)
C1 0.0235(7) 0.0243(7) 0.0226(7) 0.0006(6) -0.0004(6) 0.0002(6)
C15 0.0242(8) 0.0753(15) 0.0302(9) 0.0102(10) -0.0018(7) -0.0016(8)
C14 0.0312(9) 0.0598(13) 0.0337(9) 0.0041(9) 0.0020(8) 0.0149(9)
C10 0.0339(9) 0.0683(14) 0.0315(9) 0.0061(10) 0.0070(8) 0.0197(9)
C2 0.0310(8) 0.0295(9) 0.0313(9) 0.0078(7) -0.0015(8) 0.0028(7)
C6 0.0194(7) 0.0317(8) 0.0217(7) 0.0028(7) -0.0032(6) 0.0013(6)
C8 0.0261(8) 0.0504(11) 0.0385(11) 0.0160(9) -0.0062(8) -0.0118(8)
C5 0.0464(11) 0.0395(10) 0.0283(9) -0.0009(8) 0.0048(9) -0.0040(8)
C4 0.0358(8) 0.0319(8) 0.0226(8) 0.0019(7) -0.0029(7) -0.0035(7)
C17 0.0347(9) 0.0356(9) 0.0319(9) 0.0046(8) -0.0036(8) -0.0068(7)
C16 0.0367(9) 0.0571(12) 0.0335(10) 0.0066(9) -0.0070(8) -0.0202(9)
C9 0.0226(8) 0.0741(15) 0.0363(10) 0.0232(11) 0.0029(8) 0.0027(8)
C11 0.0329(8) 0.0396(10) 0.0296(9) -0.0001(8) 0.0014(7) 0.0096(7)

loop_
_atom_type_symbol
_atom_type_description
_atom_type_scat_dispersion_real
_atom_type_scat_dispersion_imag
_atom_type_scat_source
C C 0.0033 0.0016 'International Tables Vol C Tables 4.2.6.8 and 6.1.1.4'
H H 0.0000 0.0000 'International Tables Vol C Tables 4.2.6.8 and 6.1.1.4'

loop_
_geom_angle_atom_site_label_1
_geom_angle_atom_site_label_2
_geom_angle_atom_site_label_3
_geom_angle
C4 C3 C2 119.11(16)
C4 C3 C1 121.36(15)
C2 C3 C1 58.80(12)
C4 C3 H3 113.7(14)
C2 C3 H3 116.8(13)
C1 C3 H3 116.4(14)
C8 C7 C6 120.16(18)
C8 C7 H7 119.9
C6 C7 H7 119.9
C14 C13 C12 120.16(17)
C14 C13 H13 119.9
C12 C13 H13 119.9
C17 C12 C13 119.04(15)
C17 C12 C1 120.53(15)
C13 C12 C1 120.34(14)
C2 C1 C6 117.96(14)
C2 C1 C12 119.17(14)
C6 C1 C12 113.33(14)
C2 C1 C3 60.10(12)
C6 C1 C3 117.10(14)
C12 C1 C3 119.37(14)
C16 C15 C14 119.53(17)
C16 C15 H15 120.2
C14 C15 H15 120.2
C15 C14 C13 120.64(18)
C15 C14 H14 119.7
C13 C14 H14 119.7
C9 C10 C11 120.19(19)
C9 C10 H10 119.9
C11 C10 H10 119.9
C1 C2 C3 61.10(11)
C1 C2 H2A 118.1(14)
C3 C2 H2A 114.5(13)
C1 C2 H2B 116.6(13)
C3 C2 H2B 115.3(14)
H2A C2 H2B 118.3(19)
C7 C6 C11 119.09(16)
C7 C6 C1 120.99(16)
C11 C6 C1 119.87(16)
C9 C8 C7 120.57(19)
C9 C8 H8 119.7
C7 C8 H8 119.7
C4 C5 H5 177(2)
C5 C4 C3 178.2(2)
C12 C17 C16 120.31(17)
C12 C17 H17 119.8
C16 C17 H17 119.8
C15 C16 C17 120.31(19)
C15 C16 H16 119.8
C17 C16 H16 119.8
C8 C9 C10 119.74(18)
C8 C9 H9 120.1
C10 C9 H9 120.1
C6 C11 C10 120.24(19)
C6 C11 H11 119.9
C10 C11 H11 119.9

loop_
_geom_bond_atom_site_label_1
_geom_bond_atom_site_label_2
_geom_bond_distance
C3 C4 1.442(2)
C3 C2 1.521(3)
C3 C1 1.536(2)
C3 H3 0.97(2)
C7 C8 1.389(3)
C7 C6 1.393(2)
C7 H7 0.9500
C13 C14 1.388(3)
C13 C12 1.397(2)
C13 H13 0.9500
C12 C17 1.392(2)
C12 C1 1.507(2)
C1 C2 1.501(2)
C1 C6 1.507(2)
C15 C16 1.384(3)
C15 C14 1.384(3)
C15 H15 0.9500
C14 H14 0.9500
C10 C9 1.382(3)
C10 C11 1.395(3)
C10 H10 0.9500
C2 H2A 0.94(2)
C2 H2B 0.96(2)
C6 C11 1.394(2)
C8 C9 1.382(3)
C8 H8 0.9500
C5 C4 1.187(3)
C5 H5 0.87(4)
C17 C16 1.395(3)
C17 H17 0.9500
C16 H16 0.9500
C9 H9 0.9500
C11 H11 0.9500

loop_
_geom_torsion_atom_site_label_1
_geom_torsion_atom_site_label_2
_geom_torsion_atom_site_label_3
_geom_torsion_atom_site_label_4
_geom_torsion
C14 C13 C12 C17 0.6(3)
C14 C13 C12 C1 176.94(18)
C17 C12 C1 C2 -48.2(2)
C13 C12 C1 C2 135.51(17)
C17 C12 C1 C6 97.48(19)
C13 C12 C1 C6 -78.9(2)
C17 C12 C1 C3 -118.23(19)
C13 C12 C1 C3 65.4(2)
C4 C3 C1 C2 -107.28(19)
C4 C3 C1 C6 144.46(16)
C2 C3 C1 C6 -108.26(17)
C4 C3 C1 C12 1.5(3)
C2 C3 C1 C12 108.76(17)
C16 C15 C14 C13 -0.4(3)
C12 C13 C14 C15 -0.3(3)
C6 C1 C2 C3 106.84(16)
C12 C1 C2 C3 -109.08(17)
C4 C3 C2 C1 111.04(17)
C8 C7 C6 C11 0.6(2)
C8 C7 C6 C1 -176.73(15)
C2 C1 C6 C7 -130.30(18)
C12 C1 C6 C7 83.62(19)
C3 C1 C6 C7 -61.5(2)
C2 C1 C6 C11 52.4(2)
C12 C1 C6 C11 -93.67(18)
C3 C1 C6 C11 121.18(18)
C6 C7 C8 C9 -1.1(3)
C2 C3 C4 C5 83(7)
C1 C3 C4 C5 152(7)
C13 C12 C17 C16 -0.2(3)
C1 C12 C17 C16 -176.57(17)
C14 C15 C16 C17 0.8(3)
C12 C17 C16 C15 -0.5(3)
C7 C8 C9 C10 1.0(3)
C11 C10 C9 C8 -0.3(3)
C7 C6 C11 C10 0.1(2)
C1 C6 C11 C10 177.43(17)
C9 C10 C11 C6 -0.2(3)
